data_7154628
loop_
_publ_author_name
'Gupta, Ashis Kumar'
'Ahamad, Shakir'
'Gupta, Ekta'
'Kant, Ruchir'
'Mohanan, Kishor'

_publ_section_title
;
 Substrate-controlled product-selectivity in the reaction of the
 Bestmann-Ohira reagent with N-unprotected isatin-derived olefins.
;
_journal_issue 38
_journal_name_full 'Organic &amp; biomolecular chemistry'
_journal_page_first 9783
_journal_page_last 9788
_journal_paper_doi 10.1039/c5ob01382h
_journal_volume 13
_journal_year 2015
_chemical_compound_source 'see text'
_chemical_formula_moiety 'C19 H20 N3 O5 P'
_chemical_formula_sum 'C19 H20 N3 O5 P'
_chemical_formula_weight 401.35
_space_group_IT_number 14
_symmetry_cell_setting monoclinic
_symmetry_Int_Tables_number 14
_symmetry_space_group_name_Hall '-P 2ybc'
_symmetry_space_group_name_H-M 'P 1 21/c 1'
_atom_sites_solution_hydrogens geom
_atom_sites_solution_primary direct
_atom_sites_solution_secondary difmap
_audit_update_record
;
2015-03-27 deposited with the CCDC.
2015-08-05 downloaded from the CCDC.
;
_cell_angle_alpha 90
_cell_angle_beta 107.651(2)
_cell_angle_gamma 90
_cell_formula_units_Z 4
_cell_length_a 14.390(3)
_cell_length_b 9.5870(16)
_cell_length_c 14.773(3)
_cell_measurement_reflns_used 2695
_cell_measurement_temperature 293(2)
_cell_measurement_theta_max 25.4
_cell_measurement_theta_min 3.2
_cell_volume 1942.1(7)
_computing_cell_refinement
;
CrystalClear-SM Expert 2.1 b24 (Rigaku, 2012)
;
_computing_data_collection
;
CrystalClear-SM Expert 2.1 b24 (Rigaku, 2012)
;
_computing_data_reduction
;
CrystalClear-SM Expert 2.1 b24 (Rigaku, 2012)
;
_computing_molecular_graphics 'SHELXTL (Bruker, 1997)'
_computing_publication_material 'PLATON (Spek, 2003)''
_computing_structure_refinement 'SHELXTL (Bruker, 1997)'
_computing_structure_solution 'SHELXTL (Bruker, 1997)'
_diffrn_ambient_temperature 293(2)
_diffrn_detector CCD
_diffrn_detector_area_resol_mean 28.5714
_diffrn_measured_fraction_theta_full 0.988
_diffrn_measured_fraction_theta_max 0.988
_diffrn_measurement_device
;
AFC12 (Right): Kappa 3 circle
;
_diffrn_measurement_device_type
;
Rigaku Saturn724+ (4x4 bin mode)
;
_diffrn_measurement_method 'profile data from \w-scans'
_diffrn_measurement_specimen_support Loop
_diffrn_radiation_monochromator Confocal
_diffrn_radiation_type 'Mo K\a'
_diffrn_radiation_wavelength 0.71075
_diffrn_reflns_av_R_equivalents 0.0329
_diffrn_reflns_av_sigmaI/netI 0.0265
_diffrn_reflns_limit_h_max 11
_diffrn_reflns_limit_h_min -17
_diffrn_reflns_limit_k_max 11
_diffrn_reflns_limit_k_min -11
_diffrn_reflns_limit_l_max 17
_diffrn_reflns_limit_l_min -17
_diffrn_reflns_number 12702
_diffrn_reflns_theta_full 25.36
_diffrn_reflns_theta_max 25.36
_diffrn_reflns_theta_min 3.18
_diffrn_source MicroMax003_Mo
_diffrn_source_current 0.6
_diffrn_source_power 0.0
_diffrn_source_voltage 50.0
_exptl_absorpt_coefficient_mu 0.178
_exptl_absorpt_correction_T_max 0.947
_exptl_absorpt_correction_T_min 0.931
_exptl_absorpt_correction_type multi-scan
_exptl_absorpt_process_details 'REQAB (Rigaku, 1998)'
_exptl_crystal_colour Colorless
_exptl_crystal_density_diffrn 1.373
_exptl_crystal_density_method 'Not Measured'
_exptl_crystal_description Block
_exptl_crystal_F_000 840
_exptl_crystal_size_max 0.410
_exptl_crystal_size_mid 0.310
_exptl_crystal_size_min 0.310
_refine_diff_density_max 0.307
_refine_diff_density_min -0.365
_refine_diff_density_rms 0.041
_refine_ls_extinction_method none
_refine_ls_goodness_of_fit_ref 1.052
_refine_ls_hydrogen_treatment mixed
_refine_ls_matrix_type full
_refine_ls_number_parameters 253
_refine_ls_number_reflns 3517
_refine_ls_number_restraints 0
_refine_ls_restrained_S_all 1.052
_refine_ls_R_factor_all 0.0441
_refine_ls_R_factor_gt 0.0387
_refine_ls_shift/su_max 0.001
_refine_ls_shift/su_mean 0.000
_refine_ls_structure_factor_coef Fsqd
_refine_ls_weighting_details 'calc w=1/[\s^2^(Fo^2^)+(0.0644P)^2^+0.4382P] where P=(Fo^2^+2Fc^2^)/3'
_refine_ls_weighting_scheme calc
_refine_ls_wR_factor_gt 0.1107
_refine_ls_wR_factor_ref 0.1140
_reflns_number_gt 3020
_reflns_number_total 3517
_reflns_threshold_expression >2sigma(I)
_cod_data_source_file c5ob01382h2.cif
_cod_data_source_block xxx
_cod_depositor_comments
;
The following automatic conversions were performed:

'_symmetry_cell_setting' value 'Monoclinic' changed to 'monoclinic'
according to
/usr/data/users/saulius/crontab/automatic-downloads/rss-feeds/RSC/lib/dictionaries/cif_core.dic
dictionary named 'cif_core.dic' version 2.4.2 from 2011-04-26.

Automatic conversion script
Id: cif_fix_values 3271 2015-04-21 07:52:19Z andrius 

 Adding full bibliography for 7154628--7154629.cif.
;
_cod_original_sg_symbol_H-M 'P 21/c'
_cod_database_code 7154628

loop_
_symmetry_equiv_pos_site_id
_symmetry_equiv_pos_as_xyz
1 x,y,z
2 -x,1/2+y,1/2-z
3 -x,-y,-z
4 x,1/2-y,1/2+z

loop_
_atom_site_aniso_label
_atom_site_aniso_U_11
_atom_site_aniso_U_22
_atom_site_aniso_U_33
_atom_site_aniso_U_23
_atom_site_aniso_U_13
_atom_site_aniso_U_12
P1 0.0457(3) 0.0348(3) 0.0319(2) -0.0028(2) 0.0155(2) 0.0023(2)
O1 0.0430(7) 0.0541(9) 0.0604(8) -0.0101(7) 0.0119(6) -0.0084(6)
O2 0.0429(7) 0.0779(11) 0.0650(9) 0.0075(8) 0.0129(6) -0.0126(7)
O3 0.0531(8) 0.0628(9) 0.0560(8) -0.0056(7) 0.0194(6) 0.0157(7)
O4 0.0904(10) 0.0434(8) 0.0595(8) -0.0156(6) 0.0396(7) -0.0202(7)
O5 0.0717(9) 0.0541(9) 0.0315(6) -0.0021(6) 0.0168(6) 0.0184(7)
N1 0.0480(9) 0.0448(9) 0.0494(9) -0.0074(7) 0.0106(7) 0.0098(7)
N2 0.0654(10) 0.0418(9) 0.0280(7) -0.0002(6) 0.0179(6) 0.0039(7)
N3 0.0495(8) 0.0396(8) 0.0332(7) -0.0002(6) 0.0156(6) 0.0020(6)
C1 0.0416(9) 0.0423(10) 0.0357(8) -0.0047(7) 0.0153(7) 0.0002(7)
C2 0.0600(11) 0.0394(10) 0.0365(9) -0.0064(7) 0.0176(8) -0.0021(8)
C3 0.0959(17) 0.0396(11) 0.0575(12) -0.0100(9) 0.0268(12) -0.0017(11)
C4 0.112(2) 0.0516(14) 0.0605(14) -0.0215(11) 0.0322(14) -0.0274(14)
C5 0.0753(15) 0.0864(19) 0.0505(12) -0.0277(12) 0.0190(11) -0.0370(14)
C6 0.0512(11) 0.0737(15) 0.0431(10) -0.0200(10) 0.0118(8) -0.0112(10)
C7 0.0476(10) 0.0433(10) 0.0334(8) -0.0084(7) 0.0147(7) -0.0060(8)
C8 0.0401(8) 0.0367(9) 0.0297(7) -0.0043(7) 0.0110(6) 0.0001(7)
C9 0.0382(8) 0.0362(9) 0.0266(7) -0.0016(6) 0.0094(6) 0.0023(7)
C10 0.0399(8) 0.0347(9) 0.0307(8) -0.0013(6) 0.0123(6) 0.0007(7)
C11 0.0413(9) 0.0374(9) 0.0290(7) -0.0013(6) 0.0121(6) 0.0014(7)
C12 0.0450(9) 0.0410(10) 0.0394(9) 0.0052(7) 0.0118(7) 0.0034(7)
C13 0.0526(11) 0.0429(11) 0.0483(10) 0.0058(8) 0.0185(8) -0.0050(8)
C14 0.0412(9) 0.0522(11) 0.0433(9) -0.0045(8) 0.0130(7) -0.0056(8)
C15 0.0415(9) 0.0551(12) 0.0423(9) 0.0050(8) 0.0085(7) 0.0043(8)
C16 0.0455(10) 0.0421(10) 0.0372(9) 0.0064(7) 0.0119(7) 0.0021(7)
C17 0.0592(12) 0.0735(16) 0.0640(13) -0.0062(11) 0.0228(10) -0.0227(11)
C18 0.0887(19) 0.085(2) 0.0883(18) 0.0020(15) -0.0013(15) 0.0448(16)
C19 0.0924(18) 0.0471(14) 0.0885(17) -0.0279(12) 0.0368(14) -0.0172(12)

loop_
_atom_site_label
_atom_site_type_symbol
_atom_site_thermal_displace_type
_atom_site_fract_x
_atom_site_fract_y
_atom_site_fract_z
_atom_site_occupancy
_atom_site_U_iso_or_equiv
_atom_site_calc_flag
_atom_site_refinement_flags
P1 P Uani 0.32253(3) 0.36749(5) 0.99456(3) 1.000 0.0366(2) . .
O1 O Uani 0.52470(9) 0.09022(15) 0.90680(10) 1.000 0.0533(5) . .
O2 O Uani -0.07828(9) -0.08669(18) 0.84877(11) 1.000 0.0627(5) . .
O3 O Uani 0.21535(9) 0.41202(16) 0.98516(10) 1.000 0.0567(5) . .
O4 O Uani 0.37575(12) 0.49768(15) 0.97236(10) 1.000 0.0607(5) . .
O5 O Uani 0.36453(10) 0.30385(15) 1.08824(8) 1.000 0.0522(5) . .
N1 N Uani 0.46938(11) -0.12660(17) 0.84967(11) 1.000 0.0483(5) . .
N2 N Uani 0.33176(12) 0.17490(16) 0.76798(10) 1.000 0.0442(5) . .
N3 N Uani 0.33299(10) 0.28933(15) 0.82230(10) 1.000 0.0401(4) . .
C1 C Uani 0.45981(12) 0.01074(19) 0.86541(11) 1.000 0.0391(5) . .
C2 C Uani 0.38191(14) -0.1858(2) 0.79453(12) 1.000 0.0446(6) . .
C3 C Uani 0.36529(19) -0.3219(2) 0.76259(15) 1.000 0.0635(8) . .
C4 C Uani 0.2728(2) -0.3545(3) 0.70568(16) 1.000 0.0734(9) . .
C5 C Uani 0.20038(19) -0.2564(3) 0.68143(16) 1.000 0.0708(9) . .
C6 C Uani 0.21685(15) -0.1192(3) 0.71430(13) 1.000 0.0566(7) . .
C7 C Uani 0.30838(12) -0.08499(19) 0.77291(11) 1.000 0.0409(5) . .
C8 C Uani 0.34956(12) 0.04725(18) 0.82405(11) 1.000 0.0354(5) . .
C9 C Uani 0.31216(11) 0.09197(17) 0.90963(10) 1.000 0.0338(5) . .
C10 C Uani 0.32396(11) 0.24927(18) 0.90277(11) 1.000 0.0347(5) . .
C11 C Uani 0.20827(12) 0.04896(18) 0.89881(11) 1.000 0.0356(5) . .
C12 C Uani 0.18920(13) -0.06494(19) 0.94729(12) 1.000 0.0420(5) . .
C13 C Uani 0.09479(13) -0.1131(2) 0.93357(13) 1.000 0.0472(6) . .
C14 C Uani 0.01732(12) -0.0468(2) 0.86937(13) 1.000 0.0455(6) . .
C15 C Uani 0.03508(13) 0.0697(2) 0.82058(13) 1.000 0.0472(6) . .
C16 C Uani 0.12881(12) 0.1168(2) 0.83560(12) 1.000 0.0417(6) . .
C17 C Uani -0.10149(16) -0.1953(3) 0.90327(17) 1.000 0.0647(8) . .
C18 C Uani 0.1577(2) 0.4898(3) 0.9027(2) 1.000 0.0936(11) . .
C19 C Uani 0.39858(19) 0.6169(3) 1.03587(19) 1.000 0.0739(9) . .
H1 H Uiso 0.52310 -0.17220 0.87110 1.000 0.0580 calc R
H2 H Uiso 0.32170 0.17740 0.70760 1.000 0.0530 calc R
H3 H Uiso 0.41450 -0.38860 0.77890 1.000 0.0760 calc R
H4 H Uiso 0.25930 -0.44520 0.68320 1.000 0.0880 calc R
H5 H Uiso 0.13890 -0.28160 0.64230 1.000 0.0850 calc R
H6 H Uiso 0.16750 -0.05290 0.69710 1.000 0.0680 calc R
H9 H Uiso 0.35610 0.05660 0.96960 1.000 0.0410 calc R
H12 H Uiso 0.24090 -0.11080 0.99040 1.000 0.0500 calc R
H13 H Uiso 0.08390 -0.18980 0.96750 1.000 0.0570 calc R
H15 H Uiso -0.01670 0.11570 0.77770 1.000 0.0570 calc R
H16 H Uiso 0.13960 0.19530 0.80310 1.000 0.0500 calc R
H17A H Uiso -0.17040 -0.21290 0.88120 1.000 0.0970 calc R
H17B H Uiso -0.08290 -0.16820 0.96890 1.000 0.0970 calc R
H17C H Uiso -0.06690 -0.27840 0.89670 1.000 0.0970 calc R
H18A H Uiso 0.09410 0.50770 0.90850 1.000 0.1400 calc R
H18B H Uiso 0.15140 0.43620 0.84620 1.000 0.1400 calc R
H18C H Uiso 0.18940 0.57670 0.89880 1.000 0.1400 calc R
H19A H Uiso 0.43110 0.68670 1.01000 1.000 0.1110 calc R
H19B H Uiso 0.44040 0.58800 1.09680 1.000 0.1110 calc R
H19C H Uiso 0.33940 0.65490 1.04280 1.000 0.1110 calc R

loop_
_atom_type_symbol
_atom_type_description
_atom_type_scat_dispersion_real
_atom_type_scat_dispersion_imag
_atom_type_scat_source
P P 0.1023 0.0942 'International Tables Vol C Tables 4.2.6.8 and 6.1.1.4'
O O 0.0106 0.0060 'International Tables Vol C Tables 4.2.6.8 and 6.1.1.4'
N N 0.0061 0.0033 'International Tables Vol C Tables 4.2.6.8 and 6.1.1.4'
H H 0.0000 0.0000 'International Tables Vol C Tables 4.2.6.8 and 6.1.1.4'
C C 0.0033 0.0016 'International Tables Vol C Tables 4.2.6.8 and 6.1.1.4'

loop_
_geom_angle_atom_site_label_1
_geom_angle_atom_site_label_2
_geom_angle_atom_site_label_3
_geom_angle
_geom_angle_publ_flag
O3 P1 O4 107.35(9) yes
O3 P1 O5 108.09(8) yes
O3 P1 C10 110.26(8) yes
O4 P1 O5 116.51(8) yes
O4 P1 C10 103.41(8) yes
O5 P1 C10 111.06(8) yes
C14 O2 C17 118.21(17) yes
P1 O3 C18 120.70(15) yes
P1 O4 C19 121.77(15) yes
C1 N1 C2 112.07(16) yes
N3 N2 C8 112.01(13) yes
N2 N3 C10 108.48(14) yes
C1 N1 H1 124.00 no
C2 N1 H1 124.00 no
C8 N2 H2 124.00 no
N3 N2 H2 124.00 no
O1 C1 C8 126.28(16) yes
N1 C1 C8 107.24(15) yes
O1 C1 N1 126.44(17) yes
N1 C2 C3 127.9(2) yes
C3 C2 C7 122.28(19) no
N1 C2 C7 109.80(16) yes
C2 C3 C4 117.2(2) no
C3 C4 C5 121.5(2) no
C4 C5 C6 121.4(2) no
C5 C6 C7 118.1(2) no
C2 C7 C8 108.24(15) no
C6 C7 C8 132.27(19) no
C2 C7 C6 119.49(19) no
C1 C8 C9 107.54(12) no
C7 C8 C9 117.02(14) no
N2 C8 C9 100.59(13) yes
N2 C8 C1 113.24(15) yes
N2 C8 C7 116.65(13) yes
C1 C8 C7 101.96(14) no
C8 C9 C10 98.27(12) no
C8 C9 C11 114.09(13) no
C10 C9 C11 112.91(14) no
N3 C10 C9 113.54(14) yes
P1 C10 N3 122.78(13) yes
P1 C10 C9 123.67(11) yes
C9 C11 C16 121.73(15) no
C12 C11 C16 117.66(17) no
C9 C11 C12 120.49(15) no
C11 C12 C13 121.81(17) no
C12 C13 C14 119.81(17) no
O2 C14 C13 124.85(17) yes
C13 C14 C15 119.19(17) no
O2 C14 C15 115.97(17) yes
C14 C15 C16 120.28(17) no
C11 C16 C15 121.23(17) no
C2 C3 H3 121.00 no
C4 C3 H3 121.00 no
C3 C4 H4 119.00 no
C5 C4 H4 119.00 no
C4 C5 H5 119.00 no
C6 C5 H5 119.00 no
C5 C6 H6 121.00 no
C7 C6 H6 121.00 no
C8 C9 H9 110.00 no
C10 C9 H9 110.00 no
C11 C9 H9 110.00 no
C11 C12 H12 119.00 no
C13 C12 H12 119.00 no
C12 C13 H13 120.00 no
C14 C13 H13 120.00 no
C14 C15 H15 120.00 no
C16 C15 H15 120.00 no
C11 C16 H16 119.00 no
C15 C16 H16 119.00 no
O2 C17 H17A 109.00 no
O2 C17 H17B 109.00 no
O2 C17 H17C 109.00 no
H17A C17 H17B 109.00 no
H17A C17 H17C 109.00 no
H17B C17 H17C 109.00 no
O3 C18 H18A 110.00 no
O3 C18 H18B 109.00 no
O3 C18 H18C 110.00 no
H18A C18 H18B 109.00 no
H18A C18 H18C 109.00 no
H18B C18 H18C 109.00 no
O4 C19 H19A 109.00 no
O4 C19 H19B 109.00 no
O4 C19 H19C 109.00 no
H19A C19 H19B 109.00 no
H19A C19 H19C 109.00 no
H19B C19 H19C 110.00 no

loop_
_geom_bond_atom_site_label_1
_geom_bond_atom_site_label_2
_geom_bond_distance
_geom_bond_publ_flag
P1 O3 1.5654(15) yes
P1 O4 1.5506(17) yes
P1 O5 1.4648(13) yes
P1 C10 1.7722(17) yes
O1 C1 1.217(2) yes
O2 C14 1.370(2) yes
O2 C17 1.417(3) yes
O3 C18 1.454(3) yes
O4 C19 1.452(3) yes
N1 C1 1.351(2) yes
N1 C2 1.396(3) yes
N2 N3 1.356(2) yes
N2 C8 1.456(2) yes
N3 C10 1.293(2) yes
N1 H1 0.8600 no
N2 H2 0.8600 no
C1 C8 1.557(3) no
C2 C3 1.383(3) no
C2 C7 1.397(3) no
C3 C4 1.377(4) no
C4 C5 1.368(4) no
C5 C6 1.397(4) no
C6 C7 1.379(3) no
C7 C8 1.503(2) no
C8 C9 1.576(2) no
C9 C10 1.524(2) no
C9 C11 1.512(2) no
C11 C16 1.398(2) no
C11 C12 1.378(2) no
C12 C13 1.390(3) no
C13 C14 1.380(3) no
C14 C15 1.394(3) no
C15 C16 1.375(3) no
C3 H3 0.9300 no
C4 H4 0.9300 no
C5 H5 0.9300 no
C6 H6 0.9300 no
C9 H9 0.9800 no
C12 H12 0.9300 no
C13 H13 0.9300 no
C15 H15 0.9300 no
C16 H16 0.9300 no
C17 H17A 0.9600 no
C17 H17B 0.9600 no
C17 H17C 0.9600 no
C18 H18A 0.9600 no
C18 H18B 0.9600 no
C18 H18C 0.9600 no
C19 H19A 0.9600 no
C19 H19B 0.9600 no
C19 H19C 0.9600 no

loop_
_geom_contact_atom_site_label_1
_geom_contact_atom_site_label_2
_geom_contact_distance
_geom_contact_site_symmetry_2
_geom_contact_publ_flag
P1 H1 3.1200 3_657 no
P1 H2 3.1800 4_555 no
O1 N2 3.020(2) . no
O1 C10 3.251(2) . no
O1 C19 3.042(3) 3_667 no
O3 C17 3.370(3) 3_557 no
O4 N3 2.908(2) . no
O5 N1 2.848(2) 3_657 no
O5 N2 2.841(2) 4_555 no
O1 H9 2.8700 . no
O1 H19A 2.4500 3_667 no
O1 H9 2.5200 3_657 no
O2 H18B 2.7600 2_546 no
O2 H4 2.8500 2_556 no
O3 H19C 2.9000 . no
O4 H18C 2.6800 . no
O5 H1 1.9900 3_657 no
O5 H2 2.0400 4_555 no
N1 O5 2.848(2) 3_657 no
N2 O1 3.020(2) . no
N2 C16 3.407(3) . no
N2 O5 2.841(2) 4_554 no
N3 C16 3.429(2) . no
N3 O4 2.908(2) . no
N2 H17A 2.8800 2_556 no
N3 H16 2.8600 . no
C6 C16 3.363(3) . no
C6 C11 3.201(3) . no
C7 C12 3.506(3) . no
C7 C16 3.568(3) . no
C10 O1 3.251(2) . no
C11 C6 3.201(3) . no
C12 C7 3.506(3) . no
C16 N2 3.407(3) . no
C16 C7 3.568(3) . no
C16 C6 3.363(3) . no
C16 N3 3.429(2) . no
C17 O3 3.370(3) 3_557 no
C19 O1 3.042(3) 3_667 no
C1 H9 3.0800 3_657 no
C4 H12 3.0900 4_544 no
C10 H18B 2.9700 . no
C10 H16 2.6700 . no
C11 H6 3.0200 . no
C13 H17B 3.0900 3_557 no
C13 H17C 2.7300 . no
C13 H17B 2.8100 . no
C14 H17B 3.0800 3_557 no
C15 H5 3.0700 2_556 no
C16 H18B 3.0800 . no
C16 H6 2.8000 . no
C17 H13 2.5500 . no
C18 H15 3.0700 2_556 no
H1 P1 3.1200 3_657 no
H1 O5 1.9900 3_657 no
H2 H17A 2.4200 2_556 no
H2 P1 3.1800 4_554 no
H2 O5 2.0400 4_554 no
H4 O2 2.8500 2_546 no
H5 C15 3.0700 2_546 no
H5 H15 2.5900 2_546 no
H5 H13 2.4800 4_544 no
H6 C11 3.0200 . no
H6 C16 2.8000 . no
H9 O1 2.8700 . no
H9 H12 2.3900 . no
H9 O1 2.5200 3_657 no
H9 C1 3.0800 3_657 no
H12 H9 2.3900 . no
H12 C4 3.0900 4_545 no
H13 C17 2.5500 . no
H13 H17B 2.4200 . no
H13 H17C 2.2700 . no
H13 H5 2.4800 4_545 no
H15 C18 3.0700 2_546 no
H15 H5 2.5900 2_556 no
H16 N3 2.8600 . no
H16 C10 2.6700 . no
H16 H18B 2.3900 . no
H17A N2 2.8800 2_546 no
H17A H2 2.4200 2_546 no
H17B C13 2.8100 . no
H17B H13 2.4200 . no
H17B C13 3.0900 3_557 no
H17B C14 3.0800 3_557 no
H17C C13 2.7300 . no
H17C H13 2.2700 . no
H18B C10 2.9700 . no
H18B C16 3.0800 . no
H18B H16 2.3900 . no
H18B O2 2.7600 2_556 no
H18C O4 2.6800 . no
H19A O1 2.4500 3_667 no
H19C O3 2.9000 . no

loop_
_geom_hbond_atom_site_label_D
_geom_hbond_atom_site_label_H
_geom_hbond_atom_site_label_A
_geom_hbond_distance_DH
_geom_hbond_distance_HA
_geom_hbond_distance_DA
_geom_hbond_angle_DHA
_geom_hbond_site_symmetry_A
_geom_hbond_publ_flag
N1 H1 O5 0.8600 1.9900 2.848(2) 171.00 3_657 yes
N2 H2 O5 0.8600 2.0400 2.841(2) 154.00 4_554 yes
C9 H9 O1 0.9800 2.5200 3.472(2) 163.00 3_657 yes
C19 H19A O1 0.9600 2.4500 3.042(3) 119.00 3_667 yes

loop_
_geom_torsion_atom_site_label_1
_geom_torsion_atom_site_label_2
_geom_torsion_atom_site_label_3
_geom_torsion_atom_site_label_4
_geom_torsion
_geom_torsion_publ_flag
O4 P1 O3 C18 47.99(18) no
O5 P1 O3 C18 174.44(17) no
C10 P1 O3 C18 -63.99(18) no
O3 P1 O4 C19 69.01(19) no
O5 P1 O4 C19 -52.3(2) no
C10 P1 O4 C19 -174.41(17) no
O4 P1 C10 N3 -22.98(17) no
O5 P1 C10 N3 -148.68(15) no
O3 P1 C10 C9 -86.85(15) no
O4 P1 C10 C9 158.64(14) no
O5 P1 C10 C9 32.94(16) no
O3 P1 C10 N3 91.53(16) no
C17 O2 C14 C15 -173.61(19) no
C17 O2 C14 C13 6.4(3) no
C2 N1 C1 C8 6.11(19) no
C1 N1 C2 C3 178.12(19) no
C1 N1 C2 C7 -1.2(2) no
C2 N1 C1 O1 -175.99(17) no
C8 N2 N3 C10 -16.8(2) no
N3 N2 C8 C1 -88.17(18) no
N3 N2 C8 C9 26.29(18) no
N3 N2 C8 C7 153.94(15) no
N2 N3 C10 P1 179.80(13) no
N2 N3 C10 C9 -1.7(2) no
O1 C1 C8 N2 47.7(2) no
O1 C1 C8 C7 173.88(17) no
N1 C1 C8 C7 -8.20(17) no
N1 C1 C8 N2 -134.36(15) no
N1 C1 C8 C9 115.44(15) no
O1 C1 C8 C9 -62.5(2) no
N1 C2 C3 C4 -177.6(2) no
C7 C2 C3 C4 1.7(3) no
C3 C2 C7 C6 -3.0(3) no
N1 C2 C7 C8 -4.5(2) no
C3 C2 C7 C8 176.15(18) no
N1 C2 C7 C6 176.36(16) no
C2 C3 C4 C5 0.2(4) no
C3 C4 C5 C6 -0.8(4) no
C4 C5 C6 C7 -0.5(3) no
C5 C6 C7 C2 2.3(3) no
C5 C6 C7 C8 -176.56(19) no
C6 C7 C8 C9 69.5(2) no
C2 C7 C8 C1 7.53(17) no
C2 C7 C8 N2 131.42(17) no
C2 C7 C8 C9 -109.46(17) no
C6 C7 C8 C1 -173.48(19) no
C6 C7 C8 N2 -49.6(3) no
C1 C8 C9 C10 95.13(14) no
C1 C8 C9 C11 -145.14(14) no
N2 C8 C9 C11 96.16(16) no
C7 C8 C9 C11 -31.3(2) no
C7 C8 C9 C10 -150.97(14) no
N2 C8 C9 C10 -23.57(15) no
C8 C9 C10 N3 16.90(18) no
C8 C9 C11 C12 102.06(18) no
C8 C9 C11 C16 -73.9(2) no
C10 C9 C11 C12 -146.84(15) no
C10 C9 C11 C16 37.2(2) no
C8 C9 C10 P1 -164.59(12) no
C11 C9 C10 P1 74.80(16) no
C11 C9 C10 N3 -103.72(16) no
C9 C11 C16 C15 174.60(16) no
C12 C11 C16 C15 -1.5(3) no
C9 C11 C12 C13 -175.25(16) no
C16 C11 C12 C13 0.9(3) no
C11 C12 C13 C14 0.5(3) no
C12 C13 C14 C15 -1.3(3) no
C12 C13 C14 O2 178.66(18) no
O2 C14 C15 C16 -179.25(17) no
C13 C14 C15 C16 0.7(3) no
C14 C15 C16 C11 0.7(3) no
